data_4071883
loop_
_publ_author_name
'Busetto, Luigi'
'Marchetti, Fabio'
'Zacchini, Stefano'
'Zanotti, Valerio'

_publ_section_title
;
 Addition of Isocyanides at Diiron \m-Vinyliminium Complexes: Synthesis of
 Novel Ketenimine&#x2212;Bis(alkylidene) Complexes
;
_journal_issue 19
_journal_name_full Organometallics
_journal_page_first 5058
_journal_paper_doi 10.1021/om800445k
_journal_volume 27
_journal_year 2008
_chemical_formula_sum 'C29 H37 Fe2 N3 O4'
_chemical_formula_weight 603.32
_chemical_name_systematic
; 
 ? 
;
_space_group_IT_number 14
_symmetry_cell_setting monoclinic
_symmetry_space_group_name_Hall '-P 2ybc'
_symmetry_space_group_name_H-M 'P 1 21/c 1'
_atom_sites_solution_hydrogens geom
_atom_sites_solution_primary direct
_atom_sites_solution_secondary difmap
_audit_creation_method SHELXL-97
_cell_angle_alpha 90.00
_cell_angle_beta 112.73(3)
_cell_angle_gamma 90.00
_cell_formula_units_Z 4
_cell_length_a 12.595(3)
_cell_length_b 16.987(3)
_cell_length_c 15.355(3)
_cell_measurement_reflns_used 6439
_cell_measurement_temperature 296(2)
_cell_measurement_theta_max 24.034
_cell_measurement_theta_min 2.398
_cell_volume 3030.1(13)
_computing_structure_refinement 'SHELXL-97 (Sheldrick, 1997)'
_computing_structure_solution 'SHELXS-97 (Sheldrick, 1990)'
_diffrn_ambient_temperature 296(2)
_diffrn_measured_fraction_theta_full 1.000
_diffrn_measured_fraction_theta_max 1.000
_diffrn_measurement_device_type 'CCD area detector'
_diffrn_measurement_method 'phi and omega scans'
_diffrn_radiation_monochromator graphite
_diffrn_radiation_source 'fine-focus sealed tube'
_diffrn_radiation_type MoK\a
_diffrn_radiation_wavelength 0.71073
_diffrn_reflns_av_R_equivalents 0.0632
_diffrn_reflns_av_sigmaI/netI 0.0435
_diffrn_reflns_limit_h_max 15
_diffrn_reflns_limit_h_min -15
_diffrn_reflns_limit_k_max 20
_diffrn_reflns_limit_k_min -20
_diffrn_reflns_limit_l_max 18
_diffrn_reflns_limit_l_min -18
_diffrn_reflns_number 27820
_diffrn_reflns_theta_full 25.55
_diffrn_reflns_theta_max 25.55
_diffrn_reflns_theta_min 1.75
_exptl_absorpt_coefficient_mu 0.993
_exptl_absorpt_correction_T_max 0.8572
_exptl_absorpt_correction_T_min 0.7684
_exptl_absorpt_correction_type empirical
_exptl_crystal_colour black
_exptl_crystal_density_diffrn 1.323
_exptl_crystal_density_method 'not measured'
_exptl_crystal_description prism
_exptl_crystal_F_000 1264
_exptl_crystal_size_max 0.28
_exptl_crystal_size_mid 0.23
_exptl_crystal_size_min 0.16
_refine_diff_density_max 0.569
_refine_diff_density_min -0.478
_refine_diff_density_rms 0.070
_refine_ls_extinction_method none
_refine_ls_goodness_of_fit_ref 1.071
_refine_ls_hydrogen_treatment constr
_refine_ls_matrix_type full
_refine_ls_number_parameters 354
_refine_ls_number_reflns 5679
_refine_ls_number_restraints 222
_refine_ls_restrained_S_all 1.073
_refine_ls_R_factor_all 0.0749
_refine_ls_R_factor_gt 0.0506
_refine_ls_shift/su_max 0.000
_refine_ls_shift/su_mean 0.000
_refine_ls_structure_factor_coef Fsqd
_refine_ls_weighting_details 'calc w=1/[\s^2^(Fo^2^)+(0.0887P)^2^+0.0000P] where P=(Fo^2^+2Fc^2^)/3'
_refine_ls_weighting_scheme calc
_refine_ls_wR_factor_gt 0.1383
_refine_ls_wR_factor_ref 0.1537
_reflns_number_gt 4019
_reflns_number_total 5679
_reflns_threshold_expression >2sigma(I)
_cod_data_source_file om800445k_si_008.cif
_cod_data_source_block z52p21c
_cod_original_cell_volume 3030.1(11)
_cod_original_sg_symbol_H-M P2(1)/c
_cod_database_code 4071883

loop_
_symmetry_equiv_pos_as_xyz
'x, y, z'
'-x, y+1/2, -z+1/2'
'-x, -y, -z'
'x, -y-1/2, z-1/2'

loop_
_atom_site_label
_atom_site_type_symbol
_atom_site_fract_x
_atom_site_fract_y
_atom_site_fract_z
_atom_site_U_iso_or_equiv
_atom_site_adp_type
_atom_site_occupancy
_atom_site_symmetry_multiplicity
_atom_site_calc_flag
_atom_site_refinement_flags
_atom_site_disorder_assembly
_atom_site_disorder_group
Fe1 Fe 0.48921(4) 0.31965(3) 0.32217(4) 0.04282(18) Uani 1 1 d . . .
Fe2 Fe 0.11143(4) 0.19833(3) 0.11930(3) 0.04578(18) Uani 1 1 d . . .
C1 C 0.1161(7) 0.0832(3) 0.0709(4) 0.103(2) Uani 1 1 d U . .
H1 H 0.1463 0.0401 0.1100 0.124 Uiso 1 1 calc R . .
C2 C 0.1761(5) 0.1321(4) 0.0356(4) 0.0882(17) Uani 1 1 d U . .
H2 H 0.2542 0.1288 0.0477 0.106 Uiso 1 1 calc R . .
C3 C 0.1001(5) 0.1876(3) -0.0212(3) 0.0776(15) Uani 1 1 d U . .
H3 H 0.1185 0.2268 -0.0552 0.093 Uiso 1 1 calc R . .
C4 C -0.0081(5) 0.1753(4) -0.0193(4) 0.0870(17) Uani 1 1 d U . .
H4 H -0.0742 0.2049 -0.0500 0.104 Uiso 1 1 calc R . .
C5 C 0.0027(6) 0.1087(4) 0.0385(4) 0.100(2) Uani 1 1 d U . .
H5 H -0.0560 0.0859 0.0525 0.120 Uiso 1 1 calc R . .
C6 C 0.6407(3) 0.2639(3) 0.3317(3) 0.0704(12) Uani 1 1 d U . .
H6 H 0.6612 0.2133 0.3553 0.084 Uiso 1 1 calc R . .
C7 C 0.6670(4) 0.3337(4) 0.3848(4) 0.0793(15) Uani 1 1 d U . .
H7 H 0.7087 0.3376 0.4495 0.095 Uiso 1 1 calc R . .
C8 C 0.6189(4) 0.3964(3) 0.3221(4) 0.0805(15) Uani 1 1 d U . .
H8 H 0.6224 0.4495 0.3379 0.097 Uiso 1 1 calc R . .
C9 C 0.5655(4) 0.3645(3) 0.2327(4) 0.0708(12) Uani 1 1 d U . .
H9 H 0.5268 0.3931 0.1778 0.085 Uiso 1 1 calc R . .
C10 C 0.5786(3) 0.2835(3) 0.2377(3) 0.0611(11) Uani 1 1 d U . .
H10 H 0.5508 0.2485 0.1873 0.073 Uiso 1 1 calc R . .
C12 C 0.1138(4) 0.1726(2) 0.2284(3) 0.0569(10) Uani 1 1 d . . .
O12 O 0.1149(3) 0.1529(2) 0.3006(2) 0.0897(11) Uani 1 1 d . . .
C11 C 0.4774(4) 0.2901(3) 0.4265(3) 0.0610(11) Uani 1 1 d . . .
O11 O 0.4727(4) 0.2722(3) 0.4965(3) 0.1103(14) Uani 1 1 d . . .
C13 C 0.0666(3) 0.3047(2) 0.1423(2) 0.0418(8) Uani 1 1 d U . .
C14 C 0.1789(3) 0.31767(19) 0.1384(2) 0.0402(8) Uani 1 1 d U . .
C15 C 0.2574(3) 0.25819(19) 0.1889(2) 0.0398(7) Uani 1 1 d U . .
N1 N 0.0010(3) 0.35464(19) 0.1566(2) 0.0487(7) Uani 1 1 d . A .
C16 C -0.1164(3) 0.3389(2) 0.1512(3) 0.0606(10) Uani 1 1 d DU . .
C17 C -0.1440(8) 0.4075(5) 0.2051(7) 0.081(2) Uiso 0.669(12) 1 d PDU A 1
H17A H -0.0879 0.4088 0.2688 0.121 Uiso 0.669(12) 1 calc PR A 1
H17B H -0.2192 0.4000 0.2058 0.121 Uiso 0.669(12) 1 calc PR A 1
H17C H -0.1421 0.4564 0.1743 0.121 Uiso 0.669(12) 1 calc PR A 1
C18 C -0.1944(7) 0.3438(7) 0.0483(5) 0.089(2) Uiso 0.669(12) 1 d PDU A 1
H18A H -0.1788 0.3915 0.0218 0.133 Uiso 0.669(12) 1 calc PR A 1
H18B H -0.2732 0.3437 0.0421 0.133 Uiso 0.669(12) 1 calc PR A 1
H18C H -0.1809 0.2993 0.0153 0.133 Uiso 0.669(12) 1 calc PR A 1
C19 C -0.1263(7) 0.2618(4) 0.1979(7) 0.074(2) Uiso 0.669(12) 1 d PDU A 1
H19A H -0.1116 0.2186 0.1638 0.111 Uiso 0.669(12) 1 calc PR A 1
H19B H -0.2025 0.2570 0.1974 0.111 Uiso 0.669(12) 1 calc PR A 1
H19C H -0.0711 0.2612 0.2619 0.111 Uiso 0.669(12) 1 calc PR A 1
C17' C -0.1233(15) 0.3826(11) 0.2369(11) 0.078(4) Uiso 0.331(12) 1 d PDU A 2
H17D H -0.0670 0.3613 0.2940 0.117 Uiso 0.331(12) 1 calc PR A 2
H17E H -0.1988 0.3760 0.2373 0.117 Uiso 0.331(12) 1 calc PR A 2
H17F H -0.1085 0.4376 0.2326 0.117 Uiso 0.331(12) 1 calc PR A 2
C18' C -0.1996(13) 0.3857(11) 0.0645(10) 0.083(4) Uiso 0.331(12) 1 d PDU A 2
H18D H -0.1904 0.4410 0.0776 0.125 Uiso 0.331(12) 1 calc PR A 2
H18E H -0.2776 0.3706 0.0520 0.125 Uiso 0.331(12) 1 calc PR A 2
H18F H -0.1820 0.3741 0.0103 0.125 Uiso 0.331(12) 1 calc PR A 2
C19' C -0.1535(14) 0.2539(6) 0.1438(15) 0.077(4) Uiso 0.331(12) 1 d PDU A 2
H19D H -0.1604 0.2332 0.0837 0.115 Uiso 0.331(12) 1 calc PR A 2
H19E H -0.2265 0.2504 0.1498 0.115 Uiso 0.331(12) 1 calc PR A 2
H19F H -0.0972 0.2241 0.1934 0.115 Uiso 0.331(12) 1 calc PR A 2
N2 N 0.1930(3) 0.36637(18) 0.0727(2) 0.0489(7) Uani 1 1 d . . .
C20 C 0.0939(4) 0.4070(3) 0.0037(3) 0.0712(13) Uani 1 1 d . . .
H20A H 0.0506 0.3709 -0.0452 0.107 Uiso 1 1 calc R . .
H20B H 0.1201 0.4500 -0.0234 0.107 Uiso 1 1 calc R . .
H20C H 0.0458 0.4269 0.0343 0.107 Uiso 1 1 calc R . .
C21 C 0.2881(4) 0.3545(3) 0.0441(3) 0.0730(13) Uani 1 1 d . . .
H21A H 0.3445 0.3212 0.0891 0.110 Uiso 1 1 calc R . .
H21B H 0.3224 0.4043 0.0411 0.110 Uiso 1 1 calc R . .
H21C H 0.2609 0.3300 -0.0170 0.110 Uiso 1 1 calc R . .
C22 C 0.3627(3) 0.2444(2) 0.2486(2) 0.0411(8) Uani 1 1 d U . .
C23 C 0.3982(3) 0.1609(2) 0.2687(3) 0.0491(9) Uani 1 1 d U . .
O3 O 0.3896(3) 0.13624(16) 0.3484(2) 0.0761(9) Uani 1 1 d . . .
O4 O 0.4340(3) 0.11868(17) 0.2241(2) 0.0767(9) Uani 1 1 d . . .
C24 C 0.4286(7) 0.0579(3) 0.3779(4) 0.117(2) Uani 1 1 d . . .
H24A H 0.3722 0.0209 0.3396 0.176 Uiso 1 1 calc R . .
H24B H 0.4397 0.0511 0.4429 0.176 Uiso 1 1 calc R . .
H24C H 0.5001 0.0490 0.3708 0.176 Uiso 1 1 calc R . .
C25 C 0.3867(3) 0.3995(2) 0.3075(3) 0.0489(9) Uani 1 1 d . . .
N3 N 0.3265(3) 0.45177(19) 0.3008(3) 0.0629(9) Uani 1 1 d . B .
C26 C 0.2654(3) 0.5235(2) 0.3027(3) 0.0606(10) Uani 1 1 d DU . .
C27 C 0.3441(8) 0.5711(6) 0.3869(7) 0.088(2) Uiso 0.647(13) 1 d PDU B 1
H27A H 0.3558 0.5431 0.4442 0.131 Uiso 0.647(13) 1 calc PR B 1
H27B H 0.3092 0.6212 0.3879 0.131 Uiso 0.647(13) 1 calc PR B 1
H27C H 0.4168 0.5792 0.3817 0.131 Uiso 0.647(13) 1 calc PR B 1
C28 C 0.2502(10) 0.5653(5) 0.2104(6) 0.084(2) Uiso 0.647(13) 1 d PDU B 1
H28A H 0.3241 0.5806 0.2117 0.127 Uiso 0.647(13) 1 calc PR B 1
H28B H 0.2032 0.6113 0.2034 0.127 Uiso 0.647(13) 1 calc PR B 1
H28C H 0.2136 0.5303 0.1582 0.127 Uiso 0.647(13) 1 calc PR B 1
C29 C 0.1520(7) 0.5032(5) 0.3084(7) 0.073(2) Uiso 0.647(13) 1 d PDU B 1
H29A H 0.1070 0.4721 0.2545 0.109 Uiso 0.647(13) 1 calc PR B 1
H29B H 0.1112 0.5507 0.3092 0.109 Uiso 0.647(13) 1 calc PR B 1
H29C H 0.1654 0.4737 0.3650 0.109 Uiso 0.647(13) 1 calc PR B 1
C27' C 0.1908(15) 0.5024(9) 0.3570(13) 0.081(3) Uiso 0.353(13) 1 d PDU B 2
H27D H 0.1373 0.4619 0.3239 0.122 Uiso 0.353(13) 1 calc PR B 2
H27E H 0.1492 0.5482 0.3627 0.122 Uiso 0.353(13) 1 calc PR B 2
H27F H 0.2388 0.4839 0.4189 0.122 Uiso 0.353(13) 1 calc PR B 2
C28' C 0.1908(16) 0.5509(9) 0.2026(8) 0.083(4) Uiso 0.353(13) 1 d PDU B 2
H28D H 0.2243 0.5330 0.1596 0.125 Uiso 0.353(13) 1 calc PR B 2
H28E H 0.1867 0.6073 0.2012 0.125 Uiso 0.353(13) 1 calc PR B 2
H28F H 0.1148 0.5294 0.1844 0.125 Uiso 0.353(13) 1 calc PR B 2
C29' C 0.3535(10) 0.5860(7) 0.3543(11) 0.062(3) Uiso 0.353(13) 1 d PDU B 2
H29D H 0.4033 0.5663 0.4150 0.093 Uiso 0.353(13) 1 calc PR B 2
H29E H 0.3145 0.6322 0.3626 0.093 Uiso 0.353(13) 1 calc PR B 2
H29F H 0.3984 0.5990 0.3181 0.093 Uiso 0.353(13) 1 calc PR B 2

loop_
_atom_site_aniso_label
_atom_site_aniso_U_11
_atom_site_aniso_U_22
_atom_site_aniso_U_33
_atom_site_aniso_U_23
_atom_site_aniso_U_13
_atom_site_aniso_U_12
Fe1 0.0378(3) 0.0452(3) 0.0432(3) -0.0046(2) 0.0132(2) -0.0012(2)
Fe2 0.0482(3) 0.0503(3) 0.0365(3) -0.0088(2) 0.0137(2) -0.0101(2)
C1 0.165(6) 0.058(3) 0.063(3) -0.025(3) 0.019(4) -0.003(4)
C2 0.082(4) 0.103(4) 0.076(4) -0.052(3) 0.027(3) -0.007(3)
C3 0.096(4) 0.094(4) 0.048(3) -0.027(3) 0.034(3) -0.026(3)
C4 0.068(3) 0.123(5) 0.056(3) -0.039(3) 0.009(2) -0.016(3)
C5 0.122(5) 0.103(4) 0.080(4) -0.047(3) 0.043(4) -0.069(4)
C6 0.048(2) 0.086(3) 0.074(3) 0.006(3) 0.020(2) 0.018(2)
C7 0.036(2) 0.121(4) 0.069(3) -0.023(3) 0.008(2) -0.010(2)
C8 0.059(3) 0.078(3) 0.113(4) -0.025(3) 0.042(3) -0.027(2)
C9 0.051(2) 0.085(3) 0.077(3) 0.014(3) 0.025(2) -0.009(2)
C10 0.050(2) 0.080(3) 0.062(3) -0.008(2) 0.031(2) -0.005(2)
C12 0.057(2) 0.061(2) 0.052(2) -0.0005(19) 0.020(2) -0.0126(19)
O12 0.098(3) 0.113(3) 0.062(2) 0.023(2) 0.0356(19) -0.008(2)
C11 0.063(3) 0.070(3) 0.045(2) -0.009(2) 0.015(2) -0.018(2)
O11 0.150(4) 0.132(3) 0.053(2) -0.016(2) 0.044(2) -0.058(3)
C13 0.0403(19) 0.051(2) 0.0306(17) -0.0002(15) 0.0102(15) -0.0056(15)
C14 0.0435(19) 0.0431(18) 0.0319(17) -0.0028(14) 0.0123(15) -0.0068(14)
C15 0.0441(19) 0.0468(19) 0.0318(17) -0.0031(14) 0.0182(15) -0.0036(15)
N1 0.0456(17) 0.0561(19) 0.0479(18) 0.0004(15) 0.0218(15) -0.0017(14)
C16 0.053(2) 0.068(2) 0.065(2) -0.0009(19) 0.0270(18) 0.0001(17)
N2 0.0502(18) 0.0559(19) 0.0407(16) 0.0085(14) 0.0179(14) -0.0034(14)
C20 0.078(3) 0.082(3) 0.057(3) 0.027(2) 0.029(2) 0.018(2)
C21 0.057(3) 0.113(4) 0.055(3) 0.020(3) 0.027(2) -0.002(2)
C22 0.0444(19) 0.0441(19) 0.0377(18) -0.0021(15) 0.0190(16) -0.0004(15)
C23 0.050(2) 0.047(2) 0.051(2) -0.0045(18) 0.0202(18) 0.0015(16)
O3 0.128(3) 0.0441(16) 0.0682(19) 0.0137(14) 0.0509(19) 0.0222(16)
O4 0.103(2) 0.0567(17) 0.087(2) -0.0028(16) 0.054(2) 0.0223(17)
C24 0.195(7) 0.063(3) 0.111(5) 0.031(3) 0.078(5) 0.040(4)
C25 0.048(2) 0.049(2) 0.049(2) -0.0120(17) 0.0183(18) -0.0109(17)
N3 0.062(2) 0.0460(19) 0.080(3) -0.0124(17) 0.0273(19) 0.0052(16)
C26 0.065(2) 0.053(2) 0.070(2) -0.0090(18) 0.0332(19) 0.0042(17)

loop_
_atom_type_symbol
_atom_type_description
_atom_type_scat_dispersion_real
_atom_type_scat_dispersion_imag
_atom_type_scat_source
C C 0.0033 0.0016 'International Tables Vol C Tables 4.2.6.8 and 6.1.1.4'
H H 0.0000 0.0000 'International Tables Vol C Tables 4.2.6.8 and 6.1.1.4'
N N 0.0061 0.0033 'International Tables Vol C Tables 4.2.6.8 and 6.1.1.4'
O O 0.0106 0.0060 'International Tables Vol C Tables 4.2.6.8 and 6.1.1.4'
Fe Fe 0.3463 0.8444 'International Tables Vol C Tables 4.2.6.8 and 6.1.1.4'

loop_
_geom_angle_atom_site_label_1
_geom_angle_atom_site_label_2
_geom_angle_atom_site_label_3
_geom_angle
C11 Fe1 C25 91.2(2)
C11 Fe1 C22 90.15(16)
C25 Fe1 C22 91.93(15)
C11 Fe1 C7 93.9(2)
C25 Fe1 C7 123.7(2)
C22 Fe1 C7 143.94(18)
C11 Fe1 C6 101.9(2)
C25 Fe1 C6 158.57(18)
C22 Fe1 C6 104.80(17)
C7 Fe1 C6 39.38(19)
C11 Fe1 C8 121.7(2)
C25 Fe1 C8 92.97(19)
C22 Fe1 C8 147.64(18)
C7 Fe1 C8 39.4(2)
C6 Fe1 C8 65.7(2)
C11 Fe1 C9 158.56(19)
C25 Fe1 C9 97.45(18)
C22 Fe1 C9 109.04(17)
C7 Fe1 C9 65.0(2)
C6 Fe1 C9 64.72(19)
C8 Fe1 C9 38.60(19)
C11 Fe1 C10 137.5(2)
C25 Fe1 C10 131.31(18)
C22 Fe1 C10 87.99(15)
C7 Fe1 C10 65.34(18)
C6 Fe1 C10 38.69(17)
C8 Fe1 C10 65.11(19)
C9 Fe1 C10 38.42(18)
C12 Fe2 C13 87.53(17)
C12 Fe2 C15 86.75(16)
C13 Fe2 C15 72.94(14)
C12 Fe2 C2 126.6(3)
C13 Fe2 C2 144.2(2)
C15 Fe2 C2 96.04(18)
C12 Fe2 C1 96.6(2)
C13 Fe2 C1 165.6(2)
C15 Fe2 C1 120.9(3)
C2 Fe2 C1 38.0(2)
C12 Fe2 C5 98.8(2)
C13 Fe2 C5 127.2(3)
C15 Fe2 C5 159.0(2)
C2 Fe2 C5 64.4(2)
C1 Fe2 C5 38.6(2)
C12 Fe2 C3 160.1(2)
C13 Fe2 C3 110.59(19)
C15 Fe2 C3 105.87(17)
C2 Fe2 C3 38.5(2)
C1 Fe2 C3 63.8(2)
C5 Fe2 C3 64.1(2)
C12 Fe2 C4 132.1(2)
C13 Fe2 C4 102.04(19)
C15 Fe2 C4 141.06(19)
C2 Fe2 C4 65.0(2)
C1 Fe2 C4 65.1(2)
C5 Fe2 C4 39.1(2)
C3 Fe2 C4 38.35(19)
C12 Fe2 C14 104.29(15)
C13 Fe2 C14 40.77(14)
C15 Fe2 C14 39.35(13)
C2 Fe2 C14 111.1(2)
C1 Fe2 C14 148.5(3)
C5 Fe2 C14 152.5(2)
C3 Fe2 C14 95.01(17)
C4 Fe2 C14 113.4(2)
C2 C1 C5 108.6(6)
C2 C1 Fe2 70.7(3)
C5 C1 Fe2 70.8(3)
C2 C1 H1 125.7
C5 C1 H1 125.7
Fe2 C1 H1 124.4
C1 C2 C3 108.1(6)
C1 C2 Fe2 71.3(3)
C3 C2 Fe2 71.6(3)
C1 C2 H2 126.0
C3 C2 H2 126.0
Fe2 C2 H2 122.9
C2 C3 C4 109.2(5)
C2 C3 Fe2 70.0(3)
C4 C3 Fe2 70.9(3)
C2 C3 H3 125.4
C4 C3 H3 125.4
Fe2 C3 H3 125.3
C3 C4 C5 106.1(5)
C3 C4 Fe2 70.8(3)
C5 C4 Fe2 69.9(3)
C3 C4 H4 127.0
C5 C4 H4 127.0
Fe2 C4 H4 124.0
C1 C5 C4 108.1(5)
C1 C5 Fe2 70.7(3)
C4 C5 Fe2 70.9(3)
C1 C5 H5 126.0
C4 C5 H5 126.0
Fe2 C5 H5 124.1
C10 C6 C7 108.3(5)
C10 C6 Fe1 71.7(2)
C7 C6 Fe1 70.2(2)
C10 C6 H6 125.9
C7 C6 H6 125.9
Fe1 C6 H6 123.8
C6 C7 C8 107.5(4)
C6 C7 Fe1 70.4(2)
C8 C7 Fe1 70.6(3)
C6 C7 H7 126.3
C8 C7 H7 126.3
Fe1 C7 H7 124.3
C9 C8 C7 107.3(5)
C9 C8 Fe1 71.1(3)
C7 C8 Fe1 70.0(3)
C9 C8 H8 126.4
C7 C8 H8 126.4
Fe1 C8 H8 124.2
C8 C9 C10 109.4(4)
C8 C9 Fe1 70.3(3)
C10 C9 Fe1 71.2(2)
C8 C9 H9 125.3
C10 C9 H9 125.3
Fe1 C9 H9 124.7
C9 C10 C6 107.6(4)
C9 C10 Fe1 70.4(2)
C6 C10 Fe1 69.6(2)
C9 C10 H10 126.2
C6 C10 H10 126.2
Fe1 C10 H10 125.4
O12 C12 Fe2 177.9(4)
O11 C11 Fe1 177.8(4)
N1 C13 C14 128.1(3)
N1 C13 Fe2 154.5(3)
C14 C13 Fe2 77.3(2)
N2 C14 C15 124.9(3)
N2 C14 C13 121.8(3)
C15 C14 C13 110.7(3)
N2 C14 Fe2 128.3(2)
C15 C14 Fe2 64.07(18)
C13 C14 Fe2 61.90(18)
C22 C15 C14 144.6(3)
C22 C15 Fe2 138.8(3)
C14 C15 Fe2 76.6(2)
C13 N1 C16 125.4(3)
N1 C16 C18 106.4(4)
N1 C16 C19' 116.9(7)
C18 C16 C19' 85.2(8)
N1 C16 C19 113.1(4)
C18 C16 C19 113.7(5)
C19' C16 C19 29.7(7)
N1 C16 C17' 104.6(7)
C18 C16 C17' 129.8(8)
C19' C16 C17' 114.0(9)
C19 C16 C17' 88.3(8)
N1 C16 C17 105.2(4)
C18 C16 C17 109.3(5)
C19' C16 C17 129.4(8)
C19 C16 C17 108.7(5)
C17' C16 C17 23.3(7)
N1 C16 C18' 106.5(7)
C18 C16 C18' 28.8(6)
C19' C16 C18' 109.7(9)
C19 C16 C18' 133.7(8)
C17' C16 C18' 104.1(9)
C17 C16 C18' 81.8(7)
C16 C17 H17A 109.5
C16 C17 H17B 109.5
C16 C17 H17C 109.5
C16 C18 H18A 109.5
C16 C18 H18B 109.5
C16 C18 H18C 109.5
C16 C19 H19A 109.5
C16 C19 H19B 109.5
C16 C19 H19C 109.5
C16 C17' H17D 109.5
C16 C17' H17E 109.5
H17D C17' H17E 109.5
C16 C17' H17F 109.5
H17D C17' H17F 109.5
H17E C17' H17F 109.5
C16 C18' H18D 109.5
C16 C18' H18E 109.5
H18D C18' H18E 109.5
C16 C18' H18F 109.5
H18D C18' H18F 109.5
H18E C18' H18F 109.5
C16 C19' H19D 109.5
C16 C19' H19E 109.5
H19D C19' H19E 109.5
C16 C19' H19F 109.5
H19D C19' H19F 109.5
H19E C19' H19F 109.5
C14 N2 C21 120.0(3)
C14 N2 C20 120.2(3)
C21 N2 C20 115.0(3)
N2 C20 H20A 109.5
N2 C20 H20B 109.5
H20A C20 H20B 109.5
N2 C20 H20C 109.5
H20A C20 H20C 109.5
H20B C20 H20C 109.5
N2 C21 H21A 109.5
N2 C21 H21B 109.5
H21A C21 H21B 109.5
N2 C21 H21C 109.5
H21A C21 H21C 109.5
H21B C21 H21C 109.5
C15 C22 C23 117.3(3)
C15 C22 Fe1 130.3(3)
C23 C22 Fe1 112.4(2)
O4 C23 O3 121.3(4)
O4 C23 C22 127.3(4)
O3 C23 C22 111.4(3)
C23 O3 C24 116.2(4)
O3 C24 H24A 109.5
O3 C24 H24B 109.5
H24A C24 H24B 109.5
O3 C24 H24C 109.5
H24A C24 H24C 109.5
H24B C24 H24C 109.5
N3 C25 Fe1 176.9(4)
C25 N3 C26 171.4(4)
N3 C26 C29 109.4(4)
N3 C26 C29' 108.2(6)
C29 C26 C29' 130.4(7)
N3 C26 C27' 105.1(7)
C29 C26 C27' 27.4(6)
C29' C26 C27' 111.0(8)
N3 C26 C27 106.7(5)
C29 C26 C27 113.2(5)
C29' C26 C27 23.2(6)
C27' C26 C27 89.8(7)
N3 C26 C28 104.5(4)
C29 C26 C28 112.2(5)
C29' C26 C28 87.9(6)
C27' C26 C28 137.3(7)
C27 C26 C28 110.3(6)
N3 C26 C28' 111.1(7)
C29 C26 C28' 84.3(7)
C29' C26 C28' 110.6(8)
C27' C26 C28' 110.7(8)
C27 C26 C28' 129.5(7)
C28 C26 C28' 28.4(6)
C26 C27 H27A 109.5
C26 C27 H27B 109.5
C26 C27 H27C 109.5
C26 C28 H28A 109.5
C26 C28 H28B 109.5
C26 C28 H28C 109.5
C26 C29 H29A 109.5
C26 C29 H29B 109.5
C26 C29 H29C 109.5
C26 C27' H27D 109.5
C26 C27' H27E 109.5
H27D C27' H27E 109.5
C26 C27' H27F 109.5
H27D C27' H27F 109.5
H27E C27' H27F 109.5
C26 C28' H28D 109.5
C26 C28' H28E 109.5
H28D C28' H28E 109.5
C26 C28' H28F 109.5
H28D C28' H28F 109.5
H28E C28' H28F 109.5
C26 C29' H29D 109.5
C26 C29' H29E 109.5
H29D C29' H29E 109.5
C26 C29' H29F 109.5
H29D C29' H29F 109.5
H29E C29' H29F 109.5

loop_
_geom_bond_atom_site_label_1
_geom_bond_atom_site_label_2
_geom_bond_distance
Fe1 C11 1.739(4)
Fe1 C25 1.825(4)
Fe1 C22 2.014(3)
Fe1 C7 2.082(4)
Fe1 C6 2.084(4)
Fe1 C8 2.091(4)
Fe1 C9 2.100(4)
Fe1 C10 2.111(4)
Fe2 C12 1.721(4)
Fe2 C13 1.965(4)
Fe2 C15 2.010(3)
Fe2 C2 2.094(5)
Fe2 C1 2.101(5)
Fe2 C5 2.103(5)
Fe2 C3 2.114(4)
Fe2 C4 2.115(5)
Fe2 C14 2.174(3)
C1 C2 1.367(8)
C1 C5 1.388(8)
C1 H1 0.9300
C2 C3 1.386(7)
C2 H2 0.9300
C3 C4 1.389(7)
C3 H3 0.9300
C4 C5 1.413(8)
C4 H4 0.9300
C5 H5 0.9300
C6 C10 1.390(6)
C6 C7 1.403(7)
C6 H6 0.9300
C7 C8 1.406(7)
C7 H7 0.9300
C8 C9 1.385(7)
C8 H8 0.9300
C9 C10 1.386(6)
C9 H9 0.9300
C10 H10 0.9300
C12 O12 1.153(5)
C11 O11 1.140(5)
C13 N1 1.261(4)
C13 C14 1.455(5)
C14 N2 1.368(4)
C14 C15 1.417(5)
C15 C22 1.309(5)
N1 C16 1.473(5)
C16 C18 1.507(8)
C16 C19' 1.508(11)
C16 C19 1.521(7)
C16 C17' 1.542(11)
C16 C17 1.545(7)
C16 C18' 1.557(11)
C17 H17A 0.9600
C17 H17B 0.9600
C17 H17C 0.9600
C18 H18A 0.9600
C18 H18B 0.9600
C18 H18C 0.9600
C19 H19A 0.9600
C19 H19B 0.9600
C19 H19C 0.9600
C17' H17D 0.9600
C17' H17E 0.9600
C17' H17F 0.9600
C18' H18D 0.9600
C18' H18E 0.9600
C18' H18F 0.9600
C19' H19D 0.9600
C19' H19E 0.9600
C19' H19F 0.9600
N2 C21 1.442(5)
N2 C20 1.462(5)
C20 H20A 0.9600
C20 H20B 0.9600
C20 H20C 0.9600
C21 H21A 0.9600
C21 H21B 0.9600
C21 H21C 0.9600
C22 C23 1.484(5)
C23 O4 1.193(4)
C23 O3 1.337(5)
O3 C24 1.431(5)
C24 H24A 0.9600
C24 H24B 0.9600
C24 H24C 0.9600
C25 N3 1.147(5)
N3 C26 1.447(5)
C26 C29 1.504(7)
C26 C29' 1.520(10)
C26 C27' 1.521(10)
C26 C27 1.523(8)
C26 C28 1.529(8)
C26 C28' 1.531(10)
C27 H27A 0.9600
C27 H27B 0.9600
C27 H27C 0.9600
C28 H28A 0.9600
C28 H28B 0.9600
C28 H28C 0.9600
C29 H29A 0.9600
C29 H29B 0.9600
C29 H29C 0.9600
C27' H27D 0.9600
C27' H27E 0.9600
C27' H27F 0.9600
C28' H28D 0.9600
C28' H28E 0.9600
C28' H28F 0.9600
C29' H29D 0.9600
C29' H29E 0.9600
C29' H29F 0.9600

loop_
_geom_torsion_atom_site_label_1
_geom_torsion_atom_site_label_2
_geom_torsion_atom_site_label_3
_geom_torsion_atom_site_label_4
_geom_torsion
C12 Fe2 C1 C2 -145.6(4)
C13 Fe2 C1 C2 108.2(10)
C15 Fe2 C1 C2 -55.5(4)
C5 Fe2 C1 C2 118.6(5)
C3 Fe2 C1 C2 38.0(3)
C4 Fe2 C1 C2 80.7(4)
C14 Fe2 C1 C2 -13.9(6)
C12 Fe2 C1 C5 95.8(4)
C13 Fe2 C1 C5 -10.4(12)
C15 Fe2 C1 C5 -174.1(3)
C2 Fe2 C1 C5 -118.6(5)
C3 Fe2 C1 C5 -80.6(4)
C4 Fe2 C1 C5 -37.9(3)
C14 Fe2 C1 C5 -132.5(5)
C5 C1 C2 C3 -1.5(6)
Fe2 C1 C2 C3 -62.5(3)
C5 C1 C2 Fe2 61.0(4)
C12 Fe2 C2 C1 44.3(5)
C13 Fe2 C2 C1 -156.2(4)
C15 Fe2 C2 C1 134.7(4)
C5 Fe2 C2 C1 -37.4(4)
C3 Fe2 C2 C1 -117.3(5)
C4 Fe2 C2 C1 -80.8(4)
C14 Fe2 C2 C1 172.3(4)
C12 Fe2 C2 C3 161.6(3)
C13 Fe2 C2 C3 -38.9(5)
C15 Fe2 C2 C3 -108.0(3)
C1 Fe2 C2 C3 117.3(5)
C5 Fe2 C2 C3 79.9(4)
C4 Fe2 C2 C3 36.4(3)
C14 Fe2 C2 C3 -70.4(3)
C1 C2 C3 C4 2.0(5)
Fe2 C2 C3 C4 -60.2(3)
C1 C2 C3 Fe2 62.3(3)
C12 Fe2 C3 C2 -48.3(8)
C13 Fe2 C3 C2 156.9(3)
C15 Fe2 C3 C2 79.5(3)
C1 Fe2 C3 C2 -37.6(4)
C5 Fe2 C3 C2 -80.7(4)
C4 Fe2 C3 C2 -119.8(5)
C14 Fe2 C3 C2 118.1(3)
C12 Fe2 C3 C4 71.5(8)
C13 Fe2 C3 C4 -83.3(4)
C15 Fe2 C3 C4 -160.7(3)
C2 Fe2 C3 C4 119.8(5)
C1 Fe2 C3 C4 82.2(4)
C5 Fe2 C3 C4 39.1(4)
C14 Fe2 C3 C4 -122.2(4)
C2 C3 C4 C5 -1.7(5)
Fe2 C3 C4 C5 -61.4(3)
C2 C3 C4 Fe2 59.7(3)
C12 Fe2 C4 C3 -154.3(3)
C13 Fe2 C4 C3 108.1(3)
C15 Fe2 C4 C3 30.4(5)
C2 Fe2 C4 C3 -36.5(3)
C1 Fe2 C4 C3 -78.7(4)
C5 Fe2 C4 C3 -116.0(5)
C14 Fe2 C4 C3 66.8(4)
C12 Fe2 C4 C5 -38.2(5)
C13 Fe2 C4 C5 -135.9(4)
C15 Fe2 C4 C5 146.4(4)
C2 Fe2 C4 C5 79.5(4)
C1 Fe2 C4 C5 37.4(4)
C3 Fe2 C4 C5 116.0(5)
C14 Fe2 C4 C5 -177.2(4)
C2 C1 C5 C4 0.4(6)
Fe2 C1 C5 C4 61.4(3)
C2 C1 C5 Fe2 -60.9(4)
C3 C4 C5 C1 0.8(5)
Fe2 C4 C5 C1 -61.2(4)
C3 C4 C5 Fe2 62.0(3)
C12 Fe2 C5 C1 -89.7(4)
C13 Fe2 C5 C1 176.8(3)
C15 Fe2 C5 C1 14.3(8)
C2 Fe2 C5 C1 36.8(4)
C3 Fe2 C5 C1 79.7(4)
C4 Fe2 C5 C1 118.0(5)
C14 Fe2 C5 C1 123.7(6)
C12 Fe2 C5 C4 152.3(4)
C13 Fe2 C5 C4 58.8(4)
C15 Fe2 C5 C4 -103.7(7)
C2 Fe2 C5 C4 -81.2(4)
C1 Fe2 C5 C4 -118.0(5)
C3 Fe2 C5 C4 -38.3(3)
C14 Fe2 C5 C4 5.6(7)
C11 Fe1 C6 C10 160.5(3)
C25 Fe1 C6 C10 -73.1(6)
C22 Fe1 C6 C10 67.2(3)
C7 Fe1 C6 C10 -118.0(4)
C8 Fe1 C6 C10 -79.9(3)
C9 Fe1 C6 C10 -37.2(3)
C11 Fe1 C6 C7 -81.5(3)
C25 Fe1 C6 C7 44.9(6)
C22 Fe1 C6 C7 -174.8(3)
C8 Fe1 C6 C7 38.1(3)
C9 Fe1 C6 C7 80.8(3)
C10 Fe1 C6 C7 118.0(4)
C10 C6 C7 C8 0.7(5)
Fe1 C6 C7 C8 -61.3(3)
C10 C6 C7 Fe1 62.0(3)
C11 Fe1 C7 C6 104.1(3)
C25 Fe1 C7 C6 -161.9(3)
C22 Fe1 C7 C6 8.5(5)
C8 Fe1 C7 C6 -117.6(4)
C9 Fe1 C7 C6 -79.9(3)
C10 Fe1 C7 C6 -37.4(3)
C11 Fe1 C7 C8 -138.4(3)
C25 Fe1 C7 C8 -44.4(4)
C22 Fe1 C7 C8 126.1(4)
C6 Fe1 C7 C8 117.6(4)
C9 Fe1 C7 C8 37.7(3)
C10 Fe1 C7 C8 80.2(3)
C6 C7 C8 C9 -0.5(5)
Fe1 C7 C8 C9 -61.6(3)
C6 C7 C8 Fe1 61.1(3)
C11 Fe1 C8 C9 168.5(3)
C25 Fe1 C8 C9 -98.2(3)
C22 Fe1 C8 C9 0.1(5)
C7 Fe1 C8 C9 117.4(4)
C6 Fe1 C8 C9 79.3(3)
C10 Fe1 C8 C9 36.6(3)
C11 Fe1 C8 C7 51.2(4)
C25 Fe1 C8 C7 144.4(3)
C22 Fe1 C8 C7 -117.3(4)
C6 Fe1 C8 C7 -38.1(3)
C9 Fe1 C8 C7 -117.4(4)
C10 Fe1 C8 C7 -80.8(3)
C7 C8 C9 C10 0.1(5)
Fe1 C8 C9 C10 -60.8(3)
C7 C8 C9 Fe1 60.9(3)
C11 Fe1 C9 C8 -27.5(7)
C25 Fe1 C9 C8 85.4(3)
C22 Fe1 C9 C8 -179.9(3)
C7 Fe1 C9 C8 -38.4(3)
C6 Fe1 C9 C8 -82.1(3)
C10 Fe1 C9 C8 -119.6(4)
C11 Fe1 C9 C10 92.0(6)
C25 Fe1 C9 C10 -155.0(3)
C22 Fe1 C9 C10 -60.3(3)
C7 Fe1 C9 C10 81.2(3)
C6 Fe1 C9 C10 37.5(3)
C8 Fe1 C9 C10 119.6(4)
C8 C9 C10 C6 0.3(5)
Fe1 C9 C10 C6 -59.9(3)
C8 C9 C10 Fe1 60.2(3)
C7 C6 C10 C9 -0.6(5)
Fe1 C6 C10 C9 60.4(3)
C7 C6 C10 Fe1 -61.0(3)
C11 Fe1 C10 C9 -147.3(3)
C25 Fe1 C10 C9 33.9(3)
C22 Fe1 C10 C9 124.7(3)
C7 Fe1 C10 C9 -80.3(3)
C6 Fe1 C10 C9 -118.4(4)
C8 Fe1 C10 C9 -36.7(3)
C11 Fe1 C10 C6 -28.9(4)
C25 Fe1 C10 C6 152.3(3)
C22 Fe1 C10 C6 -116.9(3)
C7 Fe1 C10 C6 38.1(3)
C8 Fe1 C10 C6 81.6(3)
C9 Fe1 C10 C6 118.4(4)
C13 Fe2 C12 O12 159(11)
C15 Fe2 C12 O12 -128(11)
C2 Fe2 C12 O12 -33(11)
C1 Fe2 C12 O12 -7(11)
C5 Fe2 C12 O12 31(11)
C3 Fe2 C12 O12 2(11)
C4 Fe2 C12 O12 55(11)
C14 Fe2 C12 O12 -164(11)
C25 Fe1 C11 O11 -92(14)
C22 Fe1 C11 O11 176(100)
C7 Fe1 C11 O11 32(14)
C6 Fe1 C11 O11 71(14)
C8 Fe1 C11 O11 3(14)
C9 Fe1 C11 O11 22(14)
C10 Fe1 C11 O11 89(14)
C12 Fe2 C13 N1 -63.3(7)
C15 Fe2 C13 N1 -150.7(7)
C2 Fe2 C13 N1 133.1(6)
C1 Fe2 C13 N1 44.0(12)
C5 Fe2 C13 N1 35.8(7)
C3 Fe2 C13 N1 108.4(6)
C4 Fe2 C13 N1 69.3(7)
C14 Fe2 C13 N1 -178.7(7)
C12 Fe2 C13 C14 115.4(2)
C15 Fe2 C13 C14 28.01(18)
C2 Fe2 C13 C14 -48.3(4)
C1 Fe2 C13 C14 -137.4(9)
C5 Fe2 C13 C14 -145.5(3)
C3 Fe2 C13 C14 -73.0(2)
C4 Fe2 C13 C14 -112.0(2)
N1 C13 C14 N2 -61.1(5)
Fe2 C13 C14 N2 119.7(3)
N1 C13 C14 C15 136.4(4)
Fe2 C13 C14 C15 -42.9(2)
N1 C13 C14 Fe2 179.3(4)
C12 Fe2 C14 N2 -178.5(3)
C13 Fe2 C14 N2 -109.8(4)
C15 Fe2 C14 N2 115.2(4)
C2 Fe2 C14 N2 42.2(4)
C1 Fe2 C14 N2 51.3(5)
C5 Fe2 C14 N2 -32.6(6)
C3 Fe2 C14 N2 6.2(4)
C4 Fe2 C14 N2 -28.7(4)
C12 Fe2 C14 C15 66.2(2)
C13 Fe2 C14 C15 134.9(3)
C2 Fe2 C14 C15 -73.0(3)
C1 Fe2 C14 C15 -63.9(4)
C5 Fe2 C14 C15 -147.8(4)
C3 Fe2 C14 C15 -109.0(2)
C4 Fe2 C14 C15 -144.0(2)
C12 Fe2 C14 C13 -68.7(2)
C15 Fe2 C14 C13 -134.9(3)
C2 Fe2 C14 C13 152.1(2)
C1 Fe2 C14 C13 161.2(4)
C5 Fe2 C14 C13 77.2(5)
C3 Fe2 C14 C13 116.0(2)
C4 Fe2 C14 C13 81.1(2)
N2 C14 C15 C22 61.7(7)
C13 C14 C15 C22 -136.4(5)
Fe2 C14 C15 C22 -178.3(6)
N2 C14 C15 Fe2 -120.0(3)
C13 C14 C15 Fe2 41.9(2)
C12 Fe2 C15 C22 61.2(4)
C13 Fe2 C15 C22 149.6(4)
C2 Fe2 C15 C22 -65.3(4)
C1 Fe2 C15 C22 -34.6(5)
C5 Fe2 C15 C22 -45.0(8)
C3 Fe2 C15 C22 -103.2(4)
C4 Fe2 C15 C22 -122.3(4)
C14 Fe2 C15 C22 178.5(5)
C12 Fe2 C15 C14 -117.3(2)
C13 Fe2 C15 C14 -28.92(19)
C2 Fe2 C15 C14 116.2(3)
C1 Fe2 C15 C14 146.9(3)
C5 Fe2 C15 C14 136.5(6)
C3 Fe2 C15 C14 78.3(3)
C4 Fe2 C15 C14 59.2(3)
C14 C13 N1 C16 174.2(3)
Fe2 C13 N1 C16 -7.5(9)
C13 N1 C16 C18 -82.4(6)
C13 N1 C16 C19' 10.5(10)
C13 N1 C16 C19 43.2(6)
C13 N1 C16 C17' 137.6(9)
C13 N1 C16 C17 161.7(5)
C13 N1 C16 C18' -112.5(9)
C15 C14 N2 C21 5.7(5)
C13 C14 N2 C21 -154.3(4)
Fe2 C14 N2 C21 -76.9(4)
C15 C14 N2 C20 159.9(4)
C13 C14 N2 C20 -0.1(5)
Fe2 C14 N2 C20 77.4(4)
C14 C15 C22 C23 -174.0(4)
Fe2 C15 C22 C23 8.5(6)
C14 C15 C22 Fe1 6.9(7)
Fe2 C15 C22 Fe1 -170.64(19)
C11 Fe1 C22 C15 110.9(4)
C25 Fe1 C22 C15 19.7(3)
C7 Fe1 C22 C15 -152.3(4)
C6 Fe1 C22 C15 -146.8(3)
C8 Fe1 C22 C15 -78.9(5)
C9 Fe1 C22 C15 -78.9(4)
C10 Fe1 C22 C15 -111.6(3)
C11 Fe1 C22 C23 -68.3(3)
C25 Fe1 C22 C23 -159.5(3)
C7 Fe1 C22 C23 28.5(4)
C6 Fe1 C22 C23 34.1(3)
C8 Fe1 C22 C23 101.9(4)
C9 Fe1 C22 C23 102.0(3)
C10 Fe1 C22 C23 69.3(3)
C15 C22 C23 O4 84.4(5)
Fe1 C22 C23 O4 -96.3(4)
C15 C22 C23 O3 -97.8(4)
Fe1 C22 C23 O3 81.5(3)
O4 C23 O3 C24 1.7(7)
C22 C23 O3 C24 -176.2(4)
C11 Fe1 C25 N3 87(7)
C22 Fe1 C25 N3 177(100)
C7 Fe1 C25 N3 -8(7)
C6 Fe1 C25 N3 -41(7)
C8 Fe1 C25 N3 -35(7)
C9 Fe1 C25 N3 -73(7)
C10 Fe1 C25 N3 -94(7)
Fe1 C25 N3 C26 -8(9)
C25 N3 C26 C29 -134(3)
C25 N3 C26 C29' 13(3)
C25 N3 C26 C27' -106(3)
C25 N3 C26 C27 -12(3)
C25 N3 C26 C28 105(3)
C25 N3 C26 C28' 134(3)
